data_7104958
loop_
_publ_author_name
'Yao, Shenglai'
'Xiong, Yun'
'Driess, Matthias'

_publ_section_title
;
 From NHC--&gt;germylenes to stable NHC--&gt;germanone complexes.
;
_journal_issue 42
_journal_name_full 'Chemical communications (Cambridge, England)'
_journal_page_first 6466
_journal_page_last 6468
_journal_paper_doi 10.1039/b914060c
_journal_year 2009
_chemical_formula_sum 'C47 H68 Ge N4'
_chemical_formula_weight 761.64
_chemical_name_systematic
;
?
;
_space_group_IT_number 2
_symmetry_cell_setting triclinic
_symmetry_space_group_name_Hall '-P 1'
_symmetry_space_group_name_H-M 'P -1'
_atom_sites_solution_hydrogens geom
_atom_sites_solution_primary direct
_atom_sites_solution_secondary difmap
_audit_creation_method
;
CrysAlis RED, Oxford Diffraction Ltd.,
Version 1.171.31.8 (release 12-01-2007 CrysAlis171 .NET)
(compiled Jan 12 2007,17:49:11)
;
_cell_angle_alpha 74.438(3)
_cell_angle_beta 80.643(3)
_cell_angle_gamma 87.108(3)
_cell_formula_units_Z 2
_cell_length_a 11.1525(4)
_cell_length_b 14.2463(5)
_cell_length_c 14.3356(6)
_cell_measurement_reflns_used 5773
_cell_measurement_temperature 150(2)
_cell_measurement_theta_max 32.3408
_cell_measurement_theta_min 2.9599
_cell_volume 2164.92(14)
_computing_cell_refinement
;
CrysAlis RED, Oxford Diffraction Ltd.,
Version 1.171.31.8 (release 12-01-2007 CrysAlis171 .NET)
(compiled Jan 12 2007,17:49:11)
;
_computing_data_collection
;
CrysAlis CCD, Oxford Diffraction Ltd.,
Version 1.171.31.8 (release 12-01-2007 CrysAlis171 .NET)
(compiled Jan 12 2007,17:49:11)
;
_computing_data_reduction
;
CrysAlis RED, Oxford Diffraction Ltd.,
Version 1.171.31.8 (release 12-01-2007 CrysAlis171 .NET)
(compiled Jan 12 2007,17:49:11)
;
_computing_publication_material 'SHELXL-97 (Sheldrick, 1997)'
_computing_structure_refinement 'SHELXL-97 (Sheldrick, 1997)'
_computing_structure_solution 'SHELXS-97 (Sheldrick, 1990)'
_diffrn_ambient_temperature 150(2)
_diffrn_measured_fraction_theta_full 0.998
_diffrn_measured_fraction_theta_max 0.998
_diffrn_measurement_device_type 'Oxford Diffraction Xcalibur S Sapphire'
_diffrn_measurement_method \w
_diffrn_radiation_monochromator graphite
_diffrn_radiation_source 'Enhance (Mo) X-ray Source'
_diffrn_radiation_type MoK\a
_diffrn_radiation_wavelength 0.71073
_diffrn_reflns_av_R_equivalents 0.0464
_diffrn_reflns_av_sigmaI/netI 0.1000
_diffrn_reflns_limit_h_max 11
_diffrn_reflns_limit_h_min -13
_diffrn_reflns_limit_k_max 16
_diffrn_reflns_limit_k_min -16
_diffrn_reflns_limit_l_max 17
_diffrn_reflns_limit_l_min -16
_diffrn_reflns_number 16315
_diffrn_reflns_theta_full 25.00
_diffrn_reflns_theta_max 25.00
_diffrn_reflns_theta_min 2.96
_exptl_absorpt_coefficient_mu 0.743
_exptl_absorpt_correction_T_max 1.00000
_exptl_absorpt_correction_T_min 0.97301
_exptl_absorpt_correction_type multi-scan
_exptl_absorpt_process_details
;
CrysAlis RED, Oxford Diffraction Ltd.,
Version 1.171.32.24 (release 21-04-2008 CrysAlis171 .NET)
(compiled Apr 21 2008,18:23:10)
Empirical absorption correction using spherical harmonics,
implemented in SCALE3 ABSPACK scaling algorithm.
;
_exptl_crystal_colour yellow
_exptl_crystal_density_diffrn 1.168
_exptl_crystal_density_method 'not measured'
_exptl_crystal_description prism
_exptl_crystal_F_000 820
_exptl_crystal_size_max 0.29
_exptl_crystal_size_mid 0.14
_exptl_crystal_size_min 0.11
_refine_diff_density_max 0.566
_refine_diff_density_min -0.549
_refine_diff_density_rms 0.057
_refine_ls_extinction_method none
_refine_ls_goodness_of_fit_ref 0.942
_refine_ls_hydrogen_treatment constr
_refine_ls_matrix_type full
_refine_ls_number_parameters 485
_refine_ls_number_reflns 7585
_refine_ls_number_restraints 0
_refine_ls_restrained_S_all 0.942
_refine_ls_R_factor_all 0.0789
_refine_ls_R_factor_gt 0.0460
_refine_ls_shift/su_max 0.013
_refine_ls_shift/su_mean 0.000
_refine_ls_structure_factor_coef Fsqd
_refine_ls_weighting_details 'calc w=1/[\s^2^(Fo^2^)+(0.0251P)^2^+0.0000P] where P=(Fo^2^+2Fc^2^)/3'
_refine_ls_weighting_scheme calc
_refine_ls_wR_factor_gt 0.0704
_refine_ls_wR_factor_ref 0.0760
_reflns_number_gt 5513
_reflns_number_total 7585
_reflns_threshold_expression >2sigma(I)
_cod_data_source_file b914060c.txt
_cod_data_source_block 2b
_cod_original_sg_symbol_H-M p-1
_cod_database_code 7104958

loop_
_symmetry_equiv_pos_as_xyz
'x, y, z'
'-x, -y, -z'

loop_
_atom_site_label
_atom_site_type_symbol
_atom_site_fract_x
_atom_site_fract_y
_atom_site_fract_z
_atom_site_U_iso_or_equiv
_atom_site_adp_type
_atom_site_occupancy
_atom_site_symmetry_multiplicity
_atom_site_calc_flag
_atom_site_refinement_flags
_atom_site_disorder_assembly
_atom_site_disorder_group
Ge1 Ge 0.40885(3) 0.19553(2) 0.82367(2) 0.01531(9) Uani 1 1 d . . .
N1 N 0.32778(19) 0.23966(14) 0.70921(15) 0.0166(5) Uani 1 1 d . . .
N2 N 0.40796(19) 0.32025(14) 0.85003(16) 0.0168(5) Uani 1 1 d . . .
N3 N 0.6370(2) 0.09733(15) 0.74110(16) 0.0202(5) Uani 1 1 d . . .
N4 N 0.6727(2) 0.25043(15) 0.67818(16) 0.0207(6) Uani 1 1 d . . .
C1 C 0.1998(3) 0.3538(2) 0.6117(2) 0.0301(8) Uani 1 1 d . . .
H1A H 0.1682 0.3031 0.5914 0.036 Uiso 1 1 calc R . .
H1B H 0.1727 0.4190 0.5891 0.036 Uiso 1 1 calc R . .
C2 C 0.2838(2) 0.33301(18) 0.6731(2) 0.0195(7) Uani 1 1 d . . .
C3 C 0.3290(2) 0.41197(18) 0.7047(2) 0.0208(7) Uani 1 1 d . . .
H3 H 0.3213 0.4754 0.6628 0.025 Uiso 1 1 calc R . .
C4 C 0.3803(2) 0.40782(18) 0.7847(2) 0.0200(7) Uani 1 1 d . . .
C5 C 0.4144(3) 0.49924(18) 0.8067(2) 0.0298(8) Uani 1 1 d . . .
H5A H 0.3930 0.5560 0.7560 0.045 Uiso 1 1 calc R . .
H5B H 0.5020 0.4989 0.8078 0.045 Uiso 1 1 calc R . .
H5C H 0.3704 0.5026 0.8708 0.045 Uiso 1 1 calc R . .
C6 C 0.2903(2) 0.16483(18) 0.67126(19) 0.0177(6) Uani 1 1 d . . .
C7 C 0.3488(2) 0.15383(19) 0.5790(2) 0.0207(7) Uani 1 1 d . . .
C8 C 0.3103(3) 0.0804(2) 0.5441(2) 0.0280(8) Uani 1 1 d . . .
H8 H 0.3485 0.0733 0.4821 0.034 Uiso 1 1 calc R . .
C9 C 0.2188(3) 0.0179(2) 0.5961(2) 0.0321(8) Uani 1 1 d . . .
H9 H 0.1939 -0.0316 0.5705 0.039 Uiso 1 1 calc R . .
C10 C 0.1633(3) 0.0280(2) 0.6865(2) 0.0288(8) Uani 1 1 d . . .
H10 H 0.1010 -0.0161 0.7233 0.035 Uiso 1 1 calc R . .
C11 C 0.1961(2) 0.10071(19) 0.7247(2) 0.0213(7) Uani 1 1 d . . .
C12 C 0.1289(2) 0.10796(19) 0.8240(2) 0.0234(7) Uani 1 1 d . . .
H12 H 0.1648 0.1631 0.8407 0.028 Uiso 1 1 calc R . .
C13 C 0.1469(3) 0.0155(2) 0.9031(2) 0.0385(9) Uani 1 1 d . . .
H13A H 0.1068 -0.0389 0.8912 0.058 Uiso 1 1 calc R . .
H13B H 0.1117 0.0244 0.9674 0.058 Uiso 1 1 calc R . .
H13C H 0.2340 0.0013 0.9017 0.058 Uiso 1 1 calc R . .
C14 C -0.0056(3) 0.1304(2) 0.8205(2) 0.0440(9) Uani 1 1 d . . .
H14A H -0.0146 0.1922 0.7715 0.066 Uiso 1 1 calc R . .
H14B H -0.0460 0.1355 0.8850 0.066 Uiso 1 1 calc R . .
H14C H -0.0428 0.0780 0.8029 0.066 Uiso 1 1 calc R . .
C15 C 0.4512(3) 0.2191(2) 0.5190(2) 0.0273(7) Uani 1 1 d . . .
H15 H 0.4733 0.2601 0.5603 0.033 Uiso 1 1 calc R . .
C16 C 0.5652(3) 0.1624(2) 0.4908(2) 0.0360(8) Uani 1 1 d . . .
H16A H 0.5898 0.1186 0.5501 0.054 Uiso 1 1 calc R . .
H16B H 0.6310 0.2081 0.4572 0.054 Uiso 1 1 calc R . .
H16C H 0.5479 0.1241 0.4471 0.054 Uiso 1 1 calc R . .
C17 C 0.4145(3) 0.2878(2) 0.4270(2) 0.0458(9) Uani 1 1 d . . .
H17A H 0.3947 0.2499 0.3838 0.069 Uiso 1 1 calc R . .
H17B H 0.4819 0.3318 0.3929 0.069 Uiso 1 1 calc R . .
H17C H 0.3432 0.3260 0.4450 0.069 Uiso 1 1 calc R . .
C18 C 0.3955(2) 0.31902(17) 0.95266(19) 0.0166(6) Uani 1 1 d . . .
C19 C 0.4983(3) 0.31579(18) 0.9968(2) 0.0211(7) Uani 1 1 d . . .
C20 C 0.4841(3) 0.31528(19) 1.0954(2) 0.0259(7) Uani 1 1 d . . .
H20 H 0.5538 0.3125 1.1264 0.031 Uiso 1 1 calc R . .
C21 C 0.3699(3) 0.31872(18) 1.1484(2) 0.0274(8) Uani 1 1 d . . .
H21 H 0.3611 0.3197 1.2152 0.033 Uiso 1 1 calc R . .
C22 C 0.2689(3) 0.32079(19) 1.1045(2) 0.0268(7) Uani 1 1 d . . .
H22 H 0.1907 0.3231 1.1417 0.032 Uiso 1 1 calc R . .
C23 C 0.2784(2) 0.31956(17) 1.0063(2) 0.0192(7) Uani 1 1 d . . .
C24 C 0.1634(2) 0.31847(19) 0.9638(2) 0.0259(7) Uani 1 1 d . . .
H24 H 0.1868 0.3130 0.8951 0.031 Uiso 1 1 calc R . .
C25 C 0.0847(3) 0.2307(2) 1.0217(2) 0.0388(9) Uani 1 1 d . . .
H25A H 0.1326 0.1707 1.0243 0.058 Uiso 1 1 calc R . .
H25B H 0.0142 0.2288 0.9895 0.058 Uiso 1 1 calc R . .
H25C H 0.0571 0.2363 1.0885 0.058 Uiso 1 1 calc R . .
C26 C 0.0900(3) 0.4124(2) 0.9604(3) 0.0482(10) Uani 1 1 d . . .
H26A H 0.0637 0.4182 1.0273 0.072 Uiso 1 1 calc R . .
H26B H 0.0186 0.4110 0.9290 0.072 Uiso 1 1 calc R . .
H26C H 0.1407 0.4683 0.9228 0.072 Uiso 1 1 calc R . .
C27 C 0.6260(3) 0.3122(2) 0.9417(2) 0.0296(8) Uani 1 1 d . . .
H27 H 0.6193 0.3260 0.8705 0.036 Uiso 1 1 calc R . .
C28 C 0.6807(3) 0.2107(2) 0.9721(3) 0.0504(10) Uani 1 1 d . . .
H28A H 0.6889 0.1948 1.0416 0.076 Uiso 1 1 calc R . .
H28B H 0.7609 0.2087 0.9328 0.076 Uiso 1 1 calc R . .
H28C H 0.6274 0.1631 0.9614 0.076 Uiso 1 1 calc R . .
C29 C 0.7100(3) 0.3891(2) 0.9524(3) 0.0461(9) Uani 1 1 d . . .
H29A H 0.6737 0.4540 0.9313 0.069 Uiso 1 1 calc R . .
H29B H 0.7890 0.3864 0.9117 0.069 Uiso 1 1 calc R . .
H29C H 0.7210 0.3763 1.0212 0.069 Uiso 1 1 calc R . .
C30 C 0.5898(2) 0.18735(18) 0.7394(2) 0.0182(6) Uani 1 1 d . . .
C31 C 0.7490(2) 0.1046(2) 0.6796(2) 0.0243(7) Uani 1 1 d . . .
C32 C 0.7709(3) 0.2003(2) 0.6406(2) 0.0254(7) Uani 1 1 d . . .
C33 C 0.6588(3) 0.35702(19) 0.6602(2) 0.0289(8) Uani 1 1 d . . .
H33 H 0.5837 0.3690 0.7041 0.035 Uiso 1 1 calc R . .
C34 C 0.6398(3) 0.4077(2) 0.5562(2) 0.0469(10) Uani 1 1 d . . .
H34A H 0.7046 0.3884 0.5099 0.070 Uiso 1 1 calc R . .
H34B H 0.6415 0.4784 0.5462 0.070 Uiso 1 1 calc R . .
H34C H 0.5609 0.3890 0.5452 0.070 Uiso 1 1 calc R . .
C35 C 0.7636(3) 0.4024(2) 0.6886(2) 0.0438(9) Uani 1 1 d . . .
H35A H 0.7894 0.3581 0.7471 0.066 Uiso 1 1 calc R . .
H35B H 0.7370 0.4645 0.7024 0.066 Uiso 1 1 calc R . .
H35C H 0.8319 0.4136 0.6345 0.066 Uiso 1 1 calc R . .
C36 C 0.5775(3) 0.00626(19) 0.8028(2) 0.0288(8) Uani 1 1 d . . .
H36 H 0.5045 0.0269 0.8432 0.035 Uiso 1 1 calc R . .
C37 C 0.5294(3) -0.0527(2) 0.7433(2) 0.0466(9) Uani 1 1 d . . .
H37A H 0.4790 -0.0108 0.6987 0.070 Uiso 1 1 calc R . .
H37B H 0.4805 -0.1067 0.7876 0.070 Uiso 1 1 calc R . .
H37C H 0.5978 -0.0787 0.7053 0.070 Uiso 1 1 calc R . .
C38 C 0.6552(3) -0.0523(2) 0.8748(2) 0.0520(10) Uani 1 1 d . . .
H38A H 0.7242 -0.0806 0.8396 0.078 Uiso 1 1 calc R . .
H38B H 0.6067 -0.1047 0.9222 0.078 Uiso 1 1 calc R . .
H38C H 0.6853 -0.0098 0.9094 0.078 Uiso 1 1 calc R . .
C39 C 0.8234(3) 0.0200(2) 0.6595(2) 0.0392(9) Uani 1 1 d . . .
H39A H 0.8953 0.0439 0.6111 0.059 Uiso 1 1 calc R . .
H39B H 0.7748 -0.0199 0.6338 0.059 Uiso 1 1 calc R . .
H39C H 0.8489 -0.0195 0.7203 0.059 Uiso 1 1 calc R . .
C40 C 0.8785(3) 0.2459(2) 0.5693(2) 0.0441(9) Uani 1 1 d . . .
H40A H 0.9319 0.1948 0.5511 0.066 Uiso 1 1 calc R . .
H40B H 0.9231 0.2844 0.5994 0.066 Uiso 1 1 calc R . .
H40C H 0.8511 0.2884 0.5106 0.066 Uiso 1 1 calc R . .
C41 C 0.1930(3) 0.7500(2) 0.7662(3) 0.0482(10) Uani 1 1 d . . .
H41A H 0.2130 0.8178 0.7310 0.072 Uiso 1 1 calc R . .
H41B H 0.2656 0.7090 0.7601 0.072 Uiso 1 1 calc R . .
H41C H 0.1646 0.7456 0.8356 0.072 Uiso 1 1 calc R . .
C42 C 0.0949(3) 0.7156(2) 0.7231(2) 0.0302(8) Uani 1 1 d . . .
C43 C 0.0074(3) 0.7787(2) 0.6830(2) 0.0308(8) Uani 1 1 d . . .
H43 H 0.0095 0.8455 0.6824 0.037 Uiso 1 1 calc R . .
C44 C -0.0824(3) 0.7469(2) 0.6440(2) 0.0341(8) Uani 1 1 d . . .
H44 H -0.1420 0.7917 0.6174 0.041 Uiso 1 1 calc R . .
C45 C -0.0871(3) 0.6511(2) 0.6431(2) 0.0401(9) Uani 1 1 d . . .
H45 H -0.1487 0.6293 0.6154 0.048 Uiso 1 1 calc R . .
C46 C -0.0010(3) 0.5871(2) 0.6831(3) 0.0463(10) Uani 1 1 d . . .
H46 H -0.0039 0.5203 0.6839 0.056 Uiso 1 1 calc R . .
C47 C 0.0888(3) 0.6188(2) 0.7218(2) 0.0419(9) Uani 1 1 d . . .
H47 H 0.1482 0.5737 0.7482 0.050 Uiso 1 1 calc R . .

loop_
_atom_site_aniso_label
_atom_site_aniso_U_11
_atom_site_aniso_U_22
_atom_site_aniso_U_33
_atom_site_aniso_U_23
_atom_site_aniso_U_13
_atom_site_aniso_U_12
Ge1 0.01707(18) 0.01572(16) 0.01266(16) -0.00402(12) -0.00052(12) 0.00007(12)
N1 0.0207(14) 0.0161(12) 0.0154(13) -0.0068(10) -0.0052(10) 0.0014(10)
N2 0.0177(13) 0.0177(12) 0.0159(13) -0.0053(10) -0.0044(10) 0.0017(10)
N3 0.0215(14) 0.0225(13) 0.0172(13) -0.0069(11) -0.0033(11) 0.0050(11)
N4 0.0188(14) 0.0250(13) 0.0174(13) -0.0050(11) 0.0001(11) -0.0048(11)
C1 0.035(2) 0.0249(16) 0.0335(19) -0.0094(14) -0.0137(16) 0.0070(14)
C2 0.0220(17) 0.0191(15) 0.0146(15) -0.0012(12) -0.0008(13) 0.0014(13)
C3 0.0274(18) 0.0153(15) 0.0179(16) -0.0009(12) -0.0052(14) 0.0048(13)
C4 0.0213(17) 0.0167(15) 0.0196(17) -0.0037(13) 0.0014(13) 0.0010(12)
C5 0.044(2) 0.0211(16) 0.0248(18) -0.0054(14) -0.0059(15) -0.0007(14)
C6 0.0218(17) 0.0159(14) 0.0167(16) -0.0040(12) -0.0079(13) 0.0032(12)
C7 0.0220(17) 0.0214(15) 0.0190(16) -0.0056(13) -0.0041(13) 0.0022(13)
C8 0.038(2) 0.0316(18) 0.0184(17) -0.0134(14) -0.0037(15) -0.0012(15)
C9 0.036(2) 0.0342(18) 0.035(2) -0.0208(16) -0.0073(16) -0.0099(16)
C10 0.0261(19) 0.0309(18) 0.030(2) -0.0105(15) 0.0003(15) -0.0085(15)
C11 0.0208(17) 0.0232(16) 0.0217(17) -0.0090(13) -0.0031(14) -0.0005(13)
C12 0.0213(18) 0.0273(16) 0.0219(17) -0.0089(13) 0.0012(14) -0.0045(13)
C13 0.043(2) 0.0389(19) 0.028(2) -0.0059(16) 0.0072(17) -0.0080(16)
C14 0.027(2) 0.072(2) 0.040(2) -0.0290(19) -0.0014(17) 0.0036(18)
C15 0.0313(19) 0.0323(17) 0.0193(17) -0.0108(14) 0.0017(14) -0.0063(15)
C16 0.0291(19) 0.053(2) 0.0257(19) -0.0114(16) -0.0020(15) -0.0026(16)
C17 0.048(2) 0.049(2) 0.027(2) 0.0065(16) 0.0018(18) 0.0008(18)
C18 0.0226(17) 0.0108(14) 0.0170(16) -0.0047(12) -0.0027(13) -0.0008(12)
C19 0.0257(18) 0.0173(15) 0.0213(17) -0.0060(13) -0.0052(14) -0.0001(13)
C20 0.033(2) 0.0244(16) 0.0230(18) -0.0066(14) -0.0120(15) -0.0010(14)
C21 0.044(2) 0.0265(17) 0.0131(16) -0.0083(13) -0.0030(16) -0.0005(15)
C22 0.032(2) 0.0260(17) 0.0224(18) -0.0098(14) 0.0014(15) 0.0013(14)
C23 0.0233(18) 0.0158(15) 0.0194(17) -0.0063(12) -0.0034(13) 0.0014(12)
C24 0.0189(17) 0.0356(18) 0.0229(18) -0.0097(14) -0.0004(14) 0.0047(14)
C25 0.030(2) 0.054(2) 0.036(2) -0.0172(17) -0.0011(17) -0.0090(17)
C26 0.038(2) 0.051(2) 0.060(3) -0.0173(19) -0.0179(19) 0.0149(18)
C27 0.0231(18) 0.0418(19) 0.0261(19) -0.0121(15) -0.0042(15) -0.0011(15)
C28 0.034(2) 0.059(2) 0.063(3) -0.028(2) -0.0065(19) 0.0169(18)
C29 0.032(2) 0.067(2) 0.043(2) -0.0194(19) -0.0077(18) -0.0111(18)
C30 0.0200(17) 0.0193(15) 0.0175(16) -0.0064(13) -0.0065(13) 0.0006(13)
C31 0.0182(17) 0.0390(19) 0.0196(17) -0.0151(15) -0.0036(14) 0.0069(14)
C32 0.0158(17) 0.046(2) 0.0183(17) -0.0161(15) -0.0018(14) 0.0029(15)
C33 0.0273(19) 0.0256(17) 0.0293(19) -0.0022(14) 0.0027(15) -0.0074(14)
C34 0.059(3) 0.0334(19) 0.042(2) 0.0035(17) -0.0096(19) -0.0134(17)
C35 0.043(2) 0.045(2) 0.043(2) -0.0167(17) 0.0084(18) -0.0224(17)
C36 0.038(2) 0.0182(16) 0.0266(18) -0.0045(14) 0.0002(15) 0.0048(14)
C37 0.057(3) 0.0338(19) 0.048(2) -0.0023(17) -0.018(2) -0.0054(17)
C38 0.085(3) 0.037(2) 0.036(2) -0.0063(17) -0.024(2) 0.0033(19)
C39 0.029(2) 0.055(2) 0.042(2) -0.0299(18) -0.0043(17) 0.0119(16)
C40 0.029(2) 0.065(2) 0.035(2) -0.0151(18) 0.0088(17) -0.0073(17)
C41 0.048(2) 0.056(2) 0.044(2) -0.0162(19) -0.0159(19) 0.0069(19)
C42 0.029(2) 0.037(2) 0.0239(18) -0.0088(15) 0.0000(15) 0.0018(15)
C43 0.031(2) 0.0299(17) 0.0309(19) -0.0106(15) 0.0011(16) 0.0010(15)
C44 0.0253(19) 0.041(2) 0.031(2) -0.0035(16) -0.0008(16) 0.0024(16)
C45 0.033(2) 0.048(2) 0.038(2) -0.0120(18) 0.0032(17) -0.0121(18)
C46 0.053(3) 0.032(2) 0.053(3) -0.0132(18) -0.002(2) -0.0046(19)
C47 0.041(2) 0.035(2) 0.042(2) -0.0031(17) -0.0009(18) 0.0071(17)

loop_
_atom_type_symbol
_atom_type_description
_atom_type_scat_dispersion_real
_atom_type_scat_dispersion_imag
_atom_type_scat_source
C C 0.0033 0.0016 'International Tables Vol C Tables 4.2.6.8 and 6.1.1.4'
H H 0.0000 0.0000 'International Tables Vol C Tables 4.2.6.8 and 6.1.1.4'
N N 0.0061 0.0033 'International Tables Vol C Tables 4.2.6.8 and 6.1.1.4'
Ge Ge 0.1547 1.8001 'International Tables Vol C Tables 4.2.6.8 and 6.1.1.4'

loop_
_geom_angle_atom_site_label_1
_geom_angle_atom_site_label_2
_geom_angle_atom_site_label_3
_geom_angle
_geom_angle_site_symmetry_1
_geom_angle_site_symmetry_3
_geom_angle_publ_flag
N2 Ge1 N1 95.35(9) . . ?
N2 Ge1 C30 103.29(9) . . ?
N1 Ge1 C30 94.85(9) . . ?
C2 N1 C6 117.0(2) . . ?
C2 N1 Ge1 126.06(17) . . ?
C6 N1 Ge1 115.74(15) . . ?
C4 N2 C18 117.0(2) . . ?
C4 N2 Ge1 124.12(18) . . ?
C18 N2 Ge1 115.69(15) . . ?
C30 N3 C31 110.3(2) . . ?
C30 N3 C36 123.4(2) . . ?
C31 N3 C36 126.2(2) . . ?
C30 N4 C32 110.5(2) . . ?
C30 N4 C33 122.6(2) . . ?
C32 N4 C33 126.8(2) . . ?
C1 C2 N1 123.3(3) . . ?
C1 C2 C3 118.8(2) . . ?
N1 C2 C3 117.9(2) . . ?
C4 C3 C2 129.3(2) . . ?
C3 C4 N2 123.2(2) . . ?
C3 C4 C5 120.8(2) . . ?
N2 C4 C5 116.0(2) . . ?
C11 C6 C7 119.2(2) . . ?
C11 C6 N1 120.7(2) . . ?
C7 C6 N1 120.1(2) . . ?
C8 C7 C6 118.7(3) . . ?
C8 C7 C15 119.5(2) . . ?
C6 C7 C15 121.8(2) . . ?
C9 C8 C7 122.1(3) . . ?
C8 C9 C10 119.1(3) . . ?
C9 C10 C11 121.7(3) . . ?
C10 C11 C6 119.3(3) . . ?
C10 C11 C12 118.4(3) . . ?
C6 C11 C12 122.3(2) . . ?
C13 C12 C14 111.3(2) . . ?
C13 C12 C11 110.6(2) . . ?
C14 C12 C11 111.4(2) . . ?
C7 C15 C17 112.4(3) . . ?
C7 C15 C16 112.9(2) . . ?
C17 C15 C16 109.2(2) . . ?
C19 C18 C23 121.1(3) . . ?
C19 C18 N2 120.1(2) . . ?
C23 C18 N2 118.9(2) . . ?
C18 C19 C20 119.1(3) . . ?
C18 C19 C27 122.3(3) . . ?
C20 C19 C27 118.6(3) . . ?
C21 C20 C19 120.6(3) . . ?
C22 C21 C20 119.8(3) . . ?
C21 C22 C23 121.7(3) . . ?
C22 C23 C18 117.7(3) . . ?
C22 C23 C24 118.8(3) . . ?
C18 C23 C24 123.6(3) . . ?
C23 C24 C26 111.5(2) . . ?
C23 C24 C25 111.2(2) . . ?
C26 C24 C25 109.9(2) . . ?
C19 C27 C28 110.7(2) . . ?
C19 C27 C29 113.1(2) . . ?
C28 C27 C29 110.9(3) . . ?
N4 C30 N3 105.4(2) . . ?
N4 C30 Ge1 137.18(18) . . ?
N3 C30 Ge1 117.39(18) . . ?
C32 C31 N3 106.7(2) . . ?
C32 C31 C39 128.4(3) . . ?
N3 C31 C39 124.9(3) . . ?
C31 C32 N4 107.1(2) . . ?
C31 C32 C40 127.4(3) . . ?
N4 C32 C40 125.5(3) . . ?
N4 C33 C34 113.2(2) . . ?
N4 C33 C35 112.0(2) . . ?
C34 C33 C35 111.1(2) . . ?
N3 C36 C38 112.4(3) . . ?
N3 C36 C37 112.8(2) . . ?
C38 C36 C37 113.5(2) . . ?
C43 C42 C47 117.3(3) . . ?
C43 C42 C41 121.5(3) . . ?
C47 C42 C41 121.2(3) . . ?
C44 C43 C42 121.3(3) . . ?
C45 C44 C43 120.7(3) . . ?
C44 C45 C46 118.8(3) . . ?
C47 C46 C45 120.5(3) . . ?
C46 C47 C42 121.4(3) . . ?

loop_
_geom_bond_atom_site_label_1
_geom_bond_atom_site_label_2
_geom_bond_distance
_geom_bond_site_symmetry_2
_geom_bond_publ_flag
Ge1 N2 1.912(2) . ?
Ge1 N1 1.943(2) . ?
Ge1 C30 2.192(3) . ?
N1 C2 1.387(3) . ?
N1 C6 1.427(3) . ?
N2 C4 1.399(3) . ?
N2 C18 1.450(3) . ?
N3 C30 1.357(3) . ?
N3 C31 1.398(3) . ?
N3 C36 1.478(3) . ?
N4 C30 1.353(3) . ?
N4 C32 1.391(3) . ?
N4 C33 1.475(3) . ?
C1 C2 1.356(4) . ?
C2 C3 1.459(4) . ?
C3 C4 1.350(4) . ?
C4 C5 1.500(3) . ?
C6 C11 1.409(4) . ?
C6 C7 1.421(4) . ?
C7 C8 1.387(4) . ?
C7 C15 1.506(4) . ?
C8 C9 1.370(4) . ?
C9 C10 1.383(4) . ?
C10 C11 1.383(4) . ?
C11 C12 1.524(4) . ?
C12 C13 1.520(4) . ?
C12 C14 1.524(4) . ?
C15 C17 1.519(4) . ?
C15 C16 1.528(4) . ?
C18 C19 1.390(4) . ?
C18 C23 1.404(3) . ?
C19 C20 1.395(4) . ?
C19 C27 1.518(4) . ?
C20 C21 1.379(4) . ?
C21 C22 1.372(4) . ?
C22 C23 1.399(4) . ?
C23 C24 1.509(4) . ?
C24 C26 1.526(4) . ?
C24 C25 1.530(4) . ?
C27 C28 1.520(4) . ?
C27 C29 1.531(4) . ?
C31 C32 1.345(4) . ?
C31 C39 1.494(4) . ?
C32 C40 1.494(4) . ?
C33 C34 1.516(4) . ?
C33 C35 1.524(4) . ?
C36 C38 1.506(4) . ?
C36 C37 1.516(4) . ?
C41 C42 1.502(4) . ?
C42 C43 1.382(4) . ?
C42 C47 1.388(4) . ?
C43 C44 1.373(4) . ?
C44 C45 1.372(4) . ?
C45 C46 1.375(4) . ?
C46 C47 1.370(4) . ?

loop_
_cod_related_entry_id
_cod_related_entry_database
_cod_related_entry_code
1 ChemSpider 30653155
